data_1552309
loop_
_publ_author_name
'Kang, Kevin'
'Fuller, Jack'
'Reath, Alexander H.'
'Ziller, Joseph W.'
'Alexandrova, Anastassia'
'Yang, Jenny Y.'

_publ_section_title
;
 Installation of Internal Electric Fields by Non-Redox Active Cations in
 Transition Metal Complexes
;
_journal_name_full 'Chemical Science'
_journal_paper_doi 10.1039/C9SC02870F
_journal_year 2019
_chemical_formula_sum 'C23 H24 F3 N2 Na Ni O9 S'
_chemical_formula_weight 643.20
_space_group_crystal_system monoclinic
_space_group_IT_number 14
_space_group_name_Hall '-P 2yn'
_space_group_name_H-M_alt 'P 1 21/n 1'
_symmetry_space_group_name_Hall '-P 2yn'
_symmetry_space_group_name_H-M 'P 1 21/n 1'
_atom_sites_solution_hydrogens geom
_atom_sites_solution_primary direct
_atom_sites_solution_secondary difmap
_audit_creation_method SHELXL-2014/7
_audit_update_record
;
2019-06-11 deposited with the CCDC.    2019-09-09 downloaded from the CCDC.
;
_cell_angle_alpha 90
_cell_angle_beta 101.501(2)
_cell_angle_gamma 90
_cell_formula_units_Z 4
_cell_length_a 9.1543(8)
_cell_length_b 16.514(2)
_cell_length_c 16.9255(16)
_cell_measurement_reflns_used 9889
_cell_measurement_temperature 88(2)
_cell_measurement_theta_max 28.98
_cell_measurement_theta_min 2.36
_cell_volume 2507.3(4)
_computing_cell_refinement 'Bruker SAINT 8.34a, 2013'
_computing_data_collection 'Bruker APEX2 2014.11-0, 2014'
_computing_data_reduction 'Bruker SAINT 8.34a, 2013'
_computing_molecular_graphics 'Bruker SHELXTL'
_computing_publication_material 'Bruker SHELXTL'
_computing_structure_refinement 'SHELXL-2014/7 (Sheldrick, 2014)'
_computing_structure_solution 'Bruker SHELXTL 2014/4'
_diffrn_ambient_temperature 88(2)
_diffrn_measured_fraction_theta_full 1.000
_diffrn_measured_fraction_theta_max 0.944
_diffrn_measurement_device_type 'Bruker SMART APEX II CCD'
_diffrn_measurement_method '\f and \w scans'
_diffrn_radiation_type MoK\a
_diffrn_radiation_wavelength 0.71073
_diffrn_reflns_av_R_equivalents 0.0161
_diffrn_reflns_av_unetI/netI 0.0128
_diffrn_reflns_Laue_measured_fraction_full 1.000
_diffrn_reflns_Laue_measured_fraction_max 0.944
_diffrn_reflns_limit_h_max 12
_diffrn_reflns_limit_h_min -12
_diffrn_reflns_limit_k_max 21
_diffrn_reflns_limit_k_min -21
_diffrn_reflns_limit_l_max 22
_diffrn_reflns_limit_l_min -21
_diffrn_reflns_number 30534
_diffrn_reflns_point_group_measured_fraction_full 1.000
_diffrn_reflns_point_group_measured_fraction_max 0.944
_diffrn_reflns_theta_full 25.500
_diffrn_reflns_theta_max 29.108
_diffrn_reflns_theta_min 1.740
_diffrn_source 'fine-focus sealed tube'
_exptl_absorpt_coefficient_mu 0.955
_exptl_absorpt_correction_T_max 0.7458
_exptl_absorpt_correction_T_min 0.6594
_exptl_absorpt_correction_type multi-scan
_exptl_absorpt_process_details 'Bruker SADABS 2014/5'
_exptl_crystal_colour violet
_exptl_crystal_density_diffrn 1.704
_exptl_crystal_density_meas ?
_exptl_crystal_density_method not_measured
_exptl_crystal_description Prism
_exptl_crystal_F_000 1320
_exptl_crystal_size_max 0.759
_exptl_crystal_size_mid 0.342
_exptl_crystal_size_min 0.208
_refine_diff_density_max 0.559
_refine_diff_density_min -0.358
_refine_diff_density_rms 0.053
_refine_ls_extinction_method none
_refine_ls_goodness_of_fit_ref 1.046
_refine_ls_hydrogen_treatment constr
_refine_ls_matrix_type full
_refine_ls_number_parameters 361
_refine_ls_number_reflns 6354
_refine_ls_number_restraints 0
_refine_ls_restrained_S_all 1.046
_refine_ls_R_factor_all 0.0255
_refine_ls_R_factor_gt 0.0233
_refine_ls_shift/su_max 0.003
_refine_ls_shift/su_mean 0.000
_refine_ls_structure_factor_coef Fsqd
_refine_ls_weighting_details 'w=1/[\s^2^(Fo^2^)+(0.0275P)^2^+1.6009P] where P=(Fo^2^+2Fc^2^)/3'
_refine_ls_weighting_scheme calc
_refine_ls_wR_factor_gt 0.0586
_refine_ls_wR_factor_ref 0.0599
_reflns_Friedel_coverage 0.000
_reflns_number_gt 5947
_reflns_number_total 6354
_reflns_threshold_expression 'I > 2\s(I)'
_cod_data_source_file c9sc02870f2.cif
_cod_data_source_block jyy166
_cod_depositor_comments
;
The following automatic conversions were performed:

'_exptl_crystal_density_meas' value 'not_measured' was changed to '?'
- the value is perceived as not measured.

Automatic conversion script
Id: cif_fix_values 4973 2017-02-22 13:04:09Z antanas 
;
_cod_database_code 1552309
_shelx_shelxl_version_number 2014/7
_shelx_space_group_comment
; 
The symmetry employed for this shelxl refinement is uniquely defined 
by the following loop, which should always be used as a source of 
symmetry information in preference to the above space-group names. 
They are only intended as comments. 
;
_shelx_estimated_absorpt_t_min 0.531
_shelx_estimated_absorpt_t_max 0.826
_exptl_absorpt_special_details
; 
Reflections not merged 
31155 Corrected reflections written to file jyy166s.hkl 
Estimated minimum and maximum transmission:  0.6594  0.7458 
The ratio (0.8851) of these values is more reliable than their absolute values 
Additional spherical absorption correction applied with mu*r =  0.2000 
Lambda/2 correction factor = 0.00150 
;

loop_
_space_group_symop_operation_xyz
'x, y, z'
'-x+1/2, y+1/2, -z+1/2'
'-x, -y, -z'
'x-1/2, -y-1/2, z-1/2'

loop_
_atom_site_label
_atom_site_type_symbol
_atom_site_fract_x
_atom_site_fract_y
_atom_site_fract_z
_atom_site_U_iso_or_equiv
_atom_site_adp_type
_atom_site_occupancy
_atom_site_site_symmetry_order
_atom_site_calc_flag
_atom_site_refinement_flags_posn
_atom_site_refinement_flags_adp
Ni1 Ni 0.25038(2) 0.33820(2) 0.55527(2) 0.00930(5) Uani 1 1 d . .
S1 S 0.24108(3) 0.38870(2) 0.88815(2) 0.01411(7) Uani 1 1 d . .
Na1 Na 0.23980(5) 0.48870(3) 0.69432(3) 0.01352(10) Uani 1 1 d . .
O1 O 0.38238(9) 0.38887(5) 0.63715(5) 0.01223(16) Uani 1 1 d . .
O2 O 0.10684(9) 0.39843(5) 0.59187(5) 0.01193(16) Uani 1 1 d . .
O3 O -0.04228(10) 0.50798(5) 0.65222(5) 0.01338(17) Uani 1 1 d . .
O4 O 0.11448(10) 0.62858(6) 0.74169(5) 0.01645(18) Uani 1 1 d . .
O5 O 0.43446(10) 0.62511(6) 0.77540(5) 0.01742(18) Uani 1 1 d . .
O6 O 0.51745(10) 0.46844(6) 0.76215(5) 0.01553(18) Uani 1 1 d . .
O7 O 0.19770(11) 0.43482(6) 0.81467(6) 0.0206(2) Uani 1 1 d . .
O8 O 0.39787(10) 0.39100(6) 0.92446(6) 0.0225(2) Uani 1 1 d . .
O9 O 0.17008(11) 0.31038(6) 0.88802(6) 0.01927(19) Uani 1 1 d . .
N1 N 0.39682(11) 0.28091(6) 0.51807(6) 0.01206(19) Uani 1 1 d . .
N2 N 0.11595(11) 0.28596(6) 0.47552(6) 0.01259(19) Uani 1 1 d . .
F1 F 0.00710(8) 0.45317(5) 0.93110(5) 0.02081(17) Uani 1 1 d . .
F2 F 0.21023(9) 0.52209(5) 0.96907(5) 0.02203(17) Uani 1 1 d . .
F3 F 0.17532(9) 0.41149(5) 1.03114(4) 0.02052(16) Uani 1 1 d . .
C1 C 0.52296(13) 0.36930(7) 0.66368(7) 0.0109(2) Uani 1 1 d . .
C2 C 0.60138(13) 0.41050(7) 0.73353(7) 0.0124(2) Uani 1 1 d . .
C3 C 0.74806(13) 0.39207(8) 0.76620(7) 0.0147(2) Uani 1 1 d . .
H3A H 0.7977 0.4196 0.8132 0.018 Uiso 1 1 calc R U
C4 C 0.82507(14) 0.33280(8) 0.73049(8) 0.0167(2) Uani 1 1 d . .
H4A H 0.9255 0.3198 0.7539 0.020 Uiso 1 1 calc R U
C5 C 0.75416(13) 0.29411(8) 0.66178(8) 0.0153(2) Uani 1 1 d . .
H5A H 0.8068 0.2552 0.6369 0.018 Uiso 1 1 calc R U
C6 C 0.60291(13) 0.31161(7) 0.62734(7) 0.0122(2) Uani 1 1 d . .
C7 C 0.53585(13) 0.27364(7) 0.55259(7) 0.0128(2) Uani 1 1 d . .
H7A H 0.5976 0.2410 0.5267 0.015 Uiso 1 1 calc R U
C8 C 0.34292(14) 0.24268(8) 0.43877(7) 0.0163(2) Uani 1 1 d . .
H8A H 0.4039 0.1946 0.4322 0.020 Uiso 1 1 calc R U
H8B H 0.3481 0.2814 0.3947 0.020 Uiso 1 1 calc R U
C9 C 0.18240(14) 0.21830(8) 0.43741(8) 0.0167(2) Uani 1 1 d . .
H9A H 0.1280 0.2100 0.3813 0.020 Uiso 1 1 calc R U
H9B H 0.1786 0.1675 0.4680 0.020 Uiso 1 1 calc R U
C10 C -0.02365(13) 0.30341(7) 0.45076(7) 0.0127(2) Uani 1 1 d . .
H10A H -0.0788 0.2723 0.4077 0.015 Uiso 1 1 calc R U
C11 C -0.10079(13) 0.36673(7) 0.48399(7) 0.0121(2) Uani 1 1 d . .
C12 C -0.24981(13) 0.38478(8) 0.44540(7) 0.0144(2) Uani 1 1 d . .
H12A H -0.2961 0.3548 0.3993 0.017 Uiso 1 1 calc R U
C13 C -0.32695(13) 0.44531(8) 0.47458(8) 0.0163(2) Uani 1 1 d . .
H13A H -0.4255 0.4582 0.4478 0.020 Uiso 1 1 calc R U
C14 C -0.25994(13) 0.48838(8) 0.54440(8) 0.0148(2) Uani 1 1 d . .
H14A H -0.3141 0.5300 0.5647 0.018 Uiso 1 1 calc R U
C15 C -0.11666(13) 0.47061(7) 0.58347(7) 0.0119(2) Uani 1 1 d . .
C16 C -0.03076(13) 0.40991(7) 0.55319(7) 0.0108(2) Uani 1 1 d . .
C17 C -0.12122(14) 0.57105(7) 0.68393(8) 0.0144(2) Uani 1 1 d . .
H17A H -0.2159 0.5499 0.6956 0.017 Uiso 1 1 calc R U
H17B H -0.1448 0.6156 0.6443 0.017 Uiso 1 1 calc R U
C18 C -0.02293(14) 0.60151(8) 0.76016(8) 0.0164(2) Uani 1 1 d . .
H18A H -0.0726 0.6467 0.7828 0.020 Uiso 1 1 calc R U
H18B H -0.0040 0.5576 0.8007 0.020 Uiso 1 1 calc R U
C19 C 0.19831(15) 0.67488(8) 0.80654(8) 0.0173(2) Uani 1 1 d . .
H19A H 0.2115 0.6435 0.8573 0.021 Uiso 1 1 calc R U
H19B H 0.1444 0.7255 0.8136 0.021 Uiso 1 1 calc R U
C20 C 0.34889(15) 0.69477(8) 0.78745(8) 0.0183(3) Uani 1 1 d . .
H20A H 0.3338 0.7286 0.7382 0.022 Uiso 1 1 calc R U
H20B H 0.4064 0.7272 0.8323 0.022 Uiso 1 1 calc R U
C21 C 0.48058(14) 0.57783(8) 0.84657(7) 0.0153(2) Uani 1 1 d . .
H21A H 0.3935 0.5506 0.8614 0.018 Uiso 1 1 calc R U
H21B H 0.5275 0.6130 0.8920 0.018 Uiso 1 1 calc R U
C22 C 0.59087(14) 0.51572(8) 0.82955(7) 0.0154(2) Uani 1 1 d . .
H22A H 0.6798 0.5428 0.8167 0.019 Uiso 1 1 calc R U
H22B H 0.6233 0.4806 0.8772 0.019 Uiso 1 1 calc R U
C23 C 0.15473(14) 0.44693(8) 0.95851(7) 0.0148(2) Uani 1 1 d . .

loop_
_atom_site_aniso_label
_atom_site_aniso_U_11
_atom_site_aniso_U_22
_atom_site_aniso_U_33
_atom_site_aniso_U_23
_atom_site_aniso_U_13
_atom_site_aniso_U_12
Ni1 0.00767(7) 0.00986(8) 0.01009(7) -0.00138(5) 0.00106(5) 0.00116(5)
S1 0.01259(14) 0.01361(14) 0.01630(14) 0.00040(11) 0.00329(11) 0.00035(10)
Na1 0.0105(2) 0.0193(2) 0.0104(2) -0.00290(18) 0.00111(17) 0.00304(18)
O1 0.0094(4) 0.0125(4) 0.0138(4) -0.0018(3) -0.0002(3) 0.0020(3)
O2 0.0089(4) 0.0141(4) 0.0123(4) -0.0015(3) 0.0010(3) 0.0020(3)
O3 0.0123(4) 0.0129(4) 0.0152(4) -0.0033(3) 0.0033(3) 0.0025(3)
O4 0.0179(4) 0.0172(4) 0.0151(4) -0.0051(3) 0.0052(3) -0.0044(3)
O5 0.0205(4) 0.0175(4) 0.0142(4) -0.0003(3) 0.0034(3) 0.0020(4)
O6 0.0123(4) 0.0174(4) 0.0154(4) -0.0067(3) -0.0008(3) 0.0002(3)
O7 0.0210(5) 0.0251(5) 0.0164(4) 0.0035(4) 0.0055(4) 0.0013(4)
O8 0.0124(4) 0.0231(5) 0.0309(5) 0.0023(4) 0.0018(4) 0.0006(4)
O9 0.0202(5) 0.0142(4) 0.0240(5) -0.0031(4) 0.0058(4) -0.0024(4)
N1 0.0122(5) 0.0113(5) 0.0126(5) -0.0017(4) 0.0022(4) 0.0007(4)
N2 0.0126(5) 0.0121(5) 0.0132(5) -0.0022(4) 0.0028(4) 0.0004(4)
F1 0.0140(4) 0.0271(4) 0.0205(4) -0.0054(3) 0.0015(3) 0.0024(3)
F2 0.0279(4) 0.0143(4) 0.0239(4) -0.0039(3) 0.0052(3) -0.0055(3)
F3 0.0269(4) 0.0211(4) 0.0126(3) 0.0013(3) 0.0015(3) -0.0025(3)
C1 0.0089(5) 0.0111(5) 0.0124(5) 0.0027(4) 0.0015(4) -0.0004(4)
C2 0.0118(5) 0.0123(5) 0.0132(5) 0.0012(4) 0.0025(4) -0.0004(4)
C3 0.0118(5) 0.0173(6) 0.0138(5) 0.0015(5) -0.0004(4) -0.0025(4)
C4 0.0096(5) 0.0199(6) 0.0196(6) 0.0034(5) 0.0003(4) 0.0015(4)
C5 0.0110(5) 0.0154(6) 0.0194(6) 0.0015(5) 0.0030(4) 0.0029(4)
C6 0.0099(5) 0.0121(5) 0.0146(5) 0.0021(4) 0.0022(4) 0.0000(4)
C7 0.0115(5) 0.0112(5) 0.0167(6) 0.0003(4) 0.0048(4) 0.0018(4)
C8 0.0133(6) 0.0199(6) 0.0151(6) -0.0066(5) 0.0017(4) 0.0026(5)
C9 0.0135(6) 0.0167(6) 0.0192(6) -0.0080(5) 0.0014(5) 0.0018(5)
C10 0.0119(5) 0.0138(5) 0.0120(5) -0.0010(4) 0.0017(4) -0.0015(4)
C11 0.0094(5) 0.0137(5) 0.0134(5) 0.0008(4) 0.0028(4) -0.0001(4)
C12 0.0104(5) 0.0170(6) 0.0149(6) 0.0007(4) 0.0004(4) -0.0019(4)
C13 0.0087(5) 0.0185(6) 0.0208(6) 0.0023(5) 0.0010(4) 0.0004(4)
C14 0.0109(5) 0.0136(6) 0.0207(6) 0.0016(5) 0.0051(5) 0.0022(4)
C15 0.0114(5) 0.0111(5) 0.0138(5) 0.0010(4) 0.0037(4) -0.0006(4)
C16 0.0093(5) 0.0113(5) 0.0121(5) 0.0026(4) 0.0028(4) 0.0000(4)
C17 0.0144(5) 0.0120(5) 0.0185(6) -0.0007(4) 0.0073(5) 0.0026(4)
C18 0.0187(6) 0.0147(6) 0.0176(6) -0.0025(5) 0.0086(5) 0.0001(5)
C19 0.0206(6) 0.0152(6) 0.0155(6) -0.0052(5) 0.0020(5) 0.0011(5)
C20 0.0208(6) 0.0136(6) 0.0194(6) -0.0029(5) 0.0014(5) -0.0014(5)
C21 0.0165(6) 0.0172(6) 0.0120(5) -0.0014(5) 0.0024(4) -0.0023(5)
C22 0.0142(5) 0.0179(6) 0.0130(5) -0.0042(5) -0.0002(4) -0.0033(5)
C23 0.0148(6) 0.0144(6) 0.0142(5) -0.0005(4) 0.0004(4) -0.0019(4)

loop_
_atom_type_symbol
_atom_type_description
_atom_type_scat_dispersion_real
_atom_type_scat_dispersion_imag
_atom_type_scat_source
C C 0.0033 0.0016 'International Tables Vol C Tables 4.2.6.8 and 6.1.1.4'
H H 0.0000 0.0000 'International Tables Vol C Tables 4.2.6.8 and 6.1.1.4'
N N 0.0061 0.0033 'International Tables Vol C Tables 4.2.6.8 and 6.1.1.4'
O O 0.0106 0.0060 'International Tables Vol C Tables 4.2.6.8 and 6.1.1.4'
F F 0.0171 0.0103 'International Tables Vol C Tables 4.2.6.8 and 6.1.1.4'
Na Na 0.0362 0.0249 'International Tables Vol C Tables 4.2.6.8 and 6.1.1.4'
S S 0.1246 0.1234 'International Tables Vol C Tables 4.2.6.8 and 6.1.1.4'
Ni Ni 0.3393 1.1124 'International Tables Vol C Tables 4.2.6.8 and 6.1.1.4'

loop_
_geom_angle_atom_site_label_1
_geom_angle_atom_site_label_2
_geom_angle_atom_site_label_3
_geom_angle
O1 Ni1 N2 178.36(4)
O1 Ni1 O2 84.68(4)
N2 Ni1 O2 94.67(4)
O1 Ni1 N1 94.42(4)
N2 Ni1 N1 86.27(5)
O2 Ni1 N1 178.23(4)
O1 Ni1 Na1 42.47(3)
N2 Ni1 Na1 137.03(3)
O2 Ni1 Na1 42.55(3)
N1 Ni1 Na1 136.36(3)
O8 S1 O7 115.56(6)
O8 S1 O9 115.58(6)
O7 S1 O9 115.06(6)
O8 S1 C23 103.36(6)
O7 S1 C23 101.72(6)
O9 S1 C23 102.63(6)
O7 Na1 O1 106.65(4)
O7 Na1 O2 104.14(4)
O1 Na1 O2 61.90(3)
O7 Na1 O3 87.55(4)
O1 Na1 O3 124.62(3)
O2 Na1 O3 62.74(3)
O7 Na1 O6 83.21(4)
O1 Na1 O6 61.98(3)
O2 Na1 O6 123.07(3)
O3 Na1 O6 170.10(4)
O7 Na1 O4 85.11(4)
O1 Na1 O4 166.32(4)
O2 Na1 O4 122.87(3)
O3 Na1 O4 61.52(3)
O6 Na1 O4 113.93(3)
O7 Na1 Ni1 110.83(3)
O1 Na1 Ni1 31.02(2)
O2 Na1 Ni1 31.10(2)
O3 Na1 Ni1 93.67(2)
O6 Na1 Ni1 92.92(2)
O4 Na1 Ni1 150.65(3)
C1 O1 Ni1 126.41(8)
C1 O1 Na1 126.82(7)
Ni1 O1 Na1 106.51(4)
C16 O2 Ni1 125.84(8)
C16 O2 Na1 124.30(7)
Ni1 O2 Na1 106.34(4)
C15 O3 C17 116.29(9)
C15 O3 Na1 118.88(7)
C17 O3 Na1 122.90(7)
C18 O4 C19 111.18(9)
C18 O4 Na1 103.67(7)
C19 O4 Na1 118.61(7)
C21 O5 C20 113.48(10)
C2 O6 C22 116.94(9)
C2 O6 Na1 120.07(7)
C22 O6 Na1 122.99(7)
S1 O7 Na1 153.00(6)
C7 N1 C8 119.37(10)
C7 N1 Ni1 127.37(9)
C8 N1 Ni1 113.23(8)
C10 N2 C9 119.44(10)
C10 N2 Ni1 127.05(9)
C9 N2 Ni1 113.50(8)
O1 C1 C6 124.93(11)
O1 C1 C2 117.50(11)
C6 C1 C2 117.56(10)
O6 C2 C3 125.43(11)
O6 C2 C1 113.55(10)
C3 C2 C1 121.01(11)
C2 C3 C4 120.71(11)
C5 C4 C3 119.60(11)
C4 C5 C6 120.73(12)
C1 C6 C5 120.33(11)
C1 C6 C7 120.66(10)
C5 C6 C7 118.90(11)
N1 C7 C6 124.46(11)
N1 C8 C9 105.90(10)
N2 C9 C8 105.88(10)
N2 C10 C11 124.40(11)
C16 C11 C12 120.72(11)
C16 C11 C10 121.00(11)
C12 C11 C10 118.29(11)
C13 C12 C11 120.21(11)
C12 C13 C14 120.01(11)
C15 C14 C13 120.54(11)
O3 C15 C14 125.12(11)
O3 C15 C16 113.81(10)
C14 C15 C16 121.06(11)
O2 C16 C11 124.96(11)
O2 C16 C15 117.63(10)
C11 C16 C15 117.40(10)
O3 C17 C18 107.72(10)
O4 C18 C17 108.63(10)
O4 C19 C20 108.96(10)
O5 C20 C19 113.84(11)
O5 C21 C22 107.93(10)
O6 C22 C21 107.28(10)
F2 C23 F3 107.57(10)
F2 C23 F1 107.69(10)
F3 C23 F1 107.35(10)
F2 C23 S1 111.87(9)
F3 C23 S1 111.58(9)
F1 C23 S1 110.58(8)

loop_
_geom_bond_atom_site_label_1
_geom_bond_atom_site_label_2
_geom_bond_distance
Ni1 O1 1.8475(8)
Ni1 N2 1.8488(10)
Ni1 O2 1.8506(8)
Ni1 N1 1.8506(10)
Ni1 Na1 3.4374(6)
S1 O8 1.4448(10)
S1 O7 1.4448(10)
S1 O9 1.4474(10)
S1 C23 1.8283(13)
Na1 O7 2.3243(11)
Na1 O1 2.4209(10)
Na1 O2 2.4225(10)
Na1 O3 2.5580(10)
Na1 O6 2.5936(10)
Na1 O4 2.7680(11)
O1 C1 1.3159(14)
O2 C16 1.3124(14)
O3 C15 1.3720(14)
O3 C17 1.4317(14)
O4 C18 1.4271(15)
O4 C19 1.4290(15)
O5 C21 1.4269(15)
O5 C20 1.4291(16)
O6 C2 1.3745(15)
O6 C22 1.4341(14)
N1 C7 1.2958(16)
N1 C8 1.4763(15)
N2 C10 1.2955(16)
N2 C9 1.4801(15)
F1 C23 1.3425(14)
F2 C23 1.3397(14)
F3 C23 1.3404(14)
C1 C6 1.4147(16)
C1 C2 1.4274(16)
C2 C3 1.3803(16)
C3 C4 1.4107(18)
C4 C5 1.3715(18)
C5 C6 1.4207(16)
C6 C7 1.4356(17)
C8 C9 1.5194(17)
C10 C11 1.4376(17)
C11 C16 1.4112(16)
C11 C12 1.4217(16)
C12 C13 1.3715(18)
C13 C14 1.4105(18)
C14 C15 1.3777(16)
C15 C16 1.4307(16)
C17 C18 1.5048(18)
C19 C20 1.5133(19)
C21 C22 1.5067(18)
